data_2200128
loop_
_publ_author_name
'Stumpf, Thorsten'
'Bolte, Michael'

_publ_section_title
;
 Dihydridotetrakis(4-picoline-<i>N</i>)silicon dichloride chloroform
 hexasolvate
;
_journal_issue 3
_journal_name_full 'Acta Crystallographica Section E'
_journal_page_first o209
_journal_page_last o211
_journal_paper_doi 10.1107/S1600536801002239
_journal_volume 57
_journal_year 2001
_chemical_formula_iupac 'C24 H30 N4 Si 2+, 2Cl 1-, 6C H Cl3'
_chemical_formula_moiety 'C24 H30 N4 Si 2+, 2Cl 1-, 6C H Cl3'
_chemical_formula_sum 'C30 H36 Cl20 N4 Si'
_chemical_formula_weight 1189.72
_chemical_name_systematic
;
?
;
_space_group_IT_number 2
_symmetry_cell_setting triclinic
_symmetry_space_group_name_Hall '-P 1'
_symmetry_space_group_name_H-M 'P -1'
_audit_creation_method SHELXL-97
_cell_angle_alpha 93.018(5)
_cell_angle_beta 101.092(5)
_cell_angle_gamma 97.548(4)
_cell_formula_units_Z 1
_cell_length_a 9.3854(8)
_cell_length_b 11.0958(9)
_cell_length_c 12.7495(11)
_cell_measurement_reflns_used 35
_cell_measurement_temperature 150(2)
_cell_measurement_theta_max 15.2
_cell_measurement_theta_min 2.3
_cell_volume 1287.47(19)
_computing_cell_refinement DIF4
_computing_data_collection 'DIF4 (Stoe & Cie, 1992)'
_computing_data_reduction 'REDU4 (Stoe & Cie, 1992)'
_computing_molecular_graphics 'XP in SHELXTL-Plus (Sheldrick, 1991)'
_computing_publication_material 'CIFTAB in SHELXL97'
_computing_structure_refinement 'SHELXL97 (Sheldrick, 1997)'
_computing_structure_solution 'SHELXS97 (Sheldrick, 1990)'
_diffrn_ambient_temperature 150(2)
_diffrn_measured_fraction_theta_full .993
_diffrn_measured_fraction_theta_max .993
_diffrn_measurement_device_type 'Stoe four-circle'
_diffrn_measurement_method \w/\q
_diffrn_radiation_monochromator graphite
_diffrn_radiation_source 'fine-focus sealed tube'
_diffrn_radiation_type MoK\a
_diffrn_radiation_wavelength .71073
_diffrn_reflns_av_R_equivalents .0173
_diffrn_reflns_av_sigmaI/netI .0396
_diffrn_reflns_limit_h_max 10
_diffrn_reflns_limit_h_min -11
_diffrn_reflns_limit_k_max 13
_diffrn_reflns_limit_k_min -13
_diffrn_reflns_limit_l_max 15
_diffrn_reflns_limit_l_min -14
_diffrn_reflns_number 4775
_diffrn_reflns_theta_full 25.03
_diffrn_reflns_theta_max 25.03
_diffrn_reflns_theta_min 1.86
_diffrn_standards_decay_% 3
_diffrn_standards_interval_time 120
_diffrn_standards_number 3
_exptl_absorpt_coefficient_mu 1.112
_exptl_absorpt_correction_T_max .808
_exptl_absorpt_correction_T_min .665
_exptl_absorpt_correction_type '\y scan'
_exptl_absorpt_process_details '(North et al., 1968)'
_exptl_crystal_colour colourless
_exptl_crystal_density_diffrn 1.534
_exptl_crystal_density_method 'not measured'
_exptl_crystal_description plate
_exptl_crystal_F_000 598
_exptl_crystal_size_max .4
_exptl_crystal_size_mid .3
_exptl_crystal_size_min .2
_refine_diff_density_max .812
_refine_diff_density_min -.563
_refine_ls_extinction_method none
_refine_ls_goodness_of_fit_ref 1.194
_refine_ls_hydrogen_treatment mixed
_refine_ls_matrix_type full
_refine_ls_number_parameters 256
_refine_ls_number_reflns 4518
_refine_ls_number_restraints 0
_refine_ls_restrained_S_all 1.194
_refine_ls_R_factor_all .1005
_refine_ls_R_factor_gt .0687
_refine_ls_shift/su_max <0.001
_refine_ls_shift/su_mean <0.001
_refine_ls_structure_factor_coef Fsqd
_refine_ls_weighting_details 'calc w = 1/[\s^2^(Fo^2^)+(0.0575P)^2^+3.9420P] where P = (Fo^2^+2Fc^2^)/3'
_refine_ls_weighting_scheme calc
_refine_ls_wR_factor_ref .1811
_reflns_number_gt 3349
_reflns_number_total 4518
_reflns_threshold_expression I>2\s(I)
_cod_data_source_file cf6043.cif
_cod_data_source_block I
_cod_depositor_comments
;
The following automatic conversions were performed:
'_symmetry_cell_setting' value 'Triclinic' changed to 'triclinic'
according to '/home/saulius/struct/CIF-dictionaries/cif_core.dic'
dictionary named 'cif_core.dic' version 2.4.1 from 2010-06-29.

Automatic conversion script
Id: cif_fix_enum 1527 2010-12-29 10:47:43Z saulius 

The following automatic conversions were performed:

'_symmetry_cell_setting' value 'Triclinic' changed to 'triclinic'
according to /home/saulius/struct/CIF-dictionaries/cif_core.dic
dictionary named 'cif_core.dic' version 2.4.1 from 2010-06-29.

Automatic conversion script
Id: cif_fix_values 1715 2011-07-08 13:25:40Z adriana 
;
_cod_database_code 2200128
_cod_database_fobs_code 2200128

loop_
_symmetry_equiv_pos_as_xyz
'x, y, z'
'-x, -y, -z'

loop_
_atom_site_label
_atom_site_fract_x
_atom_site_fract_y
_atom_site_fract_z
_atom_site_U_iso_or_equiv
_atom_site_adp_type
_atom_site_calc_flag
_atom_site_refinement_flags
_atom_site_occupancy
_atom_site_disorder_assembly
_atom_site_disorder_group
_atom_site_type_symbol
Si1 .0000 .5000 .0000 .0296(4) Uani d S 1 . . Si
H1SI .108(5) .476(4) -.053(3) .016(11) Uiso d . 1 . . H
N1 .1178(4) .6531(4) .0666(3) .0294(9) Uani d . 1 . . N
C1 .2401(6) .6974(5) .0340(4) .0344(12) Uani d . 1 . . C
H1 .2671 .6554 -.0243 .041 Uiso calc R 1 . . H
C2 .3278(6) .8019(5) .0825(5) .0390(13) Uani d . 1 . . C
H2 .4132 .8316 .0567 .047 Uiso calc R 1 . . H
C3 .2930(6) .8639(5) .1680(4) .0399(13) Uani d . 1 . . C
C4 .1651(6) .8182(5) .1995(4) .0404(13) Uani d . 1 . . C
H4 .1361 .8590 .2577 .048 Uiso calc R 1 . . H
C5 .0805(6) .7155(5) .1481(4) .0383(12) Uani d . 1 . . C
H5 -.0080 .6868 .1704 .046 Uiso calc R 1 . . H
C6 .3894(8) .9760(6) .2251(6) .0604(18) Uani d . 1 . . C
H6A .4658 .9522 .2807 .091 Uiso calc R 1 . . H
H6B .3302 1.0273 .2583 .091 Uiso calc R 1 . . H
H6C .4353 1.0218 .1736 .091 Uiso calc R 1 . . H
N2 .0881(4) .4163(3) .1220(3) .0308(9) Uani d . 1 . . N
C11 .0297(6) .4069(5) .2096(4) .0374(12) Uani d . 1 . . C
H11 -.0609 .4363 .2096 .045 Uiso calc R 1 . . H
C12 .0944(7) .3571(5) .2986(5) .0440(14) Uani d . 1 . . C
H12 .0505 .3546 .3598 .053 Uiso calc R 1 . . H
C13 .2251(7) .3098(5) .2999(5) .0460(14) Uani d . 1 . . C
C14 .2827(6) .3168(5) .2080(5) .0407(13) Uani d . 1 . . C
H14 .3707 .2846 .2044 .049 Uiso calc R 1 . . H
C15 .2130(6) .3701(5) .1226(5) .0361(12) Uani d . 1 . . C
H15 .2550 .3746 .0606 .043 Uiso calc R 1 . . H
C16 .3002(9) .2539(8) .3958(6) .077(2) Uani d . 1 . . C
H16A .2438 .1750 .4029 .115 Uiso calc R 1 . . H
H16B .3071 .3082 .4603 .115 Uiso calc R 1 . . H
H16C .3990 .2420 .3870 .115 Uiso calc R 1 . . H
Cl1 .65044(15) .25888(12) .20878(11) .0386(3) Uani d . 1 . . Cl
C31 .6162(7) .5510(5) .2619(5) .0461(14) Uani d . 1 . . C
H31 .6061 .4606 .2657 .055 Uiso calc R 1 . . H
Cl2 .4844(2) .60734(17) .32400(16) .0677(5) Uani d . 1 . . Cl
Cl3 .5845(2) .58228(18) .12667(14) .0658(5) Uani d . 1 . . Cl
Cl4 .79421(19) .61549(16) .32824(14) .0595(4) Uani d . 1 . . Cl
C41 .7794(7) .2108(6) .4661(5) .0507(15) Uani d . 1 . . C
H41 .7577 .2131 .3864 .061 Uiso calc R 1 . . H
Cl5 .7986(3) .35853(18) .52606(19) .0896(7) Uani d . 1 . . Cl
Cl6 .9442(2) .1520(2) .50568(17) .0782(6) Uani d . 1 . . Cl
Cl7 .6361(2) .1190(2) .50503(17) .0835(7) Uani d . 1 . . Cl
C51 .8032(7) .0146(6) .1422(5) .0530(16) Uani d . 1 . . C
H51 .7404 .0800 .1468 .064 Uiso calc R 1 . . H
Cl8 .8189(3) -.0590(3) .26041(18) .1050(9) Uani d . 1 . . Cl
Cl9 .9733(2) .08113(16) .1209(2) .0804(7) Uani d . 1 . . Cl
Cl10 .7172(2) -.09081(15) .03440(15) .0651(5) Uani d . 1 . . Cl

loop_
_atom_site_aniso_label
_atom_site_aniso_U_11
_atom_site_aniso_U_22
_atom_site_aniso_U_33
_atom_site_aniso_U_12
_atom_site_aniso_U_13
_atom_site_aniso_U_23
Si1 .0297(10) .0215(9) .0399(11) .0038(8) .0129(9) .0007(8)
N1 .029(2) .024(2) .037(2) .0056(17) .0119(18) .0019(17)
C1 .034(3) .030(3) .042(3) .004(2) .013(2) .004(2)
C2 .039(3) .028(3) .049(3) -.006(2) .013(3) .000(2)
C3 .044(3) .030(3) .040(3) .001(2) -.003(2) .007(2)
C4 .054(4) .028(3) .037(3) .000(2) .011(3) -.006(2)
C5 .040(3) .034(3) .046(3) .005(2) .019(3) .002(2)
C6 .068(4) .047(4) .055(4) -.016(3) .004(3) -.006(3)
N2 .029(2) .021(2) .043(2) .0026(16) .0105(19) -.0021(17)
C11 .038(3) .035(3) .042(3) .009(2) .014(2) -.001(2)
C12 .051(4) .048(3) .039(3) .018(3) .016(3) .003(3)
C13 .051(4) .042(3) .040(3) .009(3) -.001(3) -.005(3)
C14 .035(3) .035(3) .051(3) .009(2) .005(3) -.002(3)
C15 .032(3) .031(3) .048(3) .007(2) .013(2) .000(2)
C16 .089(6) .094(6) .050(4) .047(5) -.001(4) .008(4)
Cl1 .0443(8) .0312(7) .0456(8) .0125(6) .0167(6) .0045(5)
C31 .059(4) .034(3) .049(3) .010(3) .019(3) -.006(3)
Cl2 .0625(11) .0692(11) .0752(12) .0079(9) .0315(9) -.0199(9)
Cl3 .0739(12) .0751(12) .0571(10) .0287(10) .0201(9) .0154(9)
Cl4 .0527(9) .0559(10) .0682(11) .0030(7) .0148(8) -.0083(8)
C41 .059(4) .050(4) .042(3) .009(3) .005(3) .006(3)
Cl5 .127(2) .0533(11) .0940(16) .0193(12) .0350(14) -.0049(10)
Cl6 .0658(12) .0859(14) .0810(13) .0267(10) .0005(10) .0026(11)
Cl7 .0661(12) .0966(15) .0763(13) -.0176(11) -.0010(10) .0323(11)
C51 .061(4) .041(3) .058(4) .021(3) .009(3) -.003(3)
Cl8 .148(2) .126(2) .0620(13) .0764(18) .0263(14) .0311(13)
Cl9 .0526(10) .0450(10) .1359(19) .0031(8) .0062(11) -.0060(11)
Cl10 .0751(12) .0440(9) .0730(12) -.0101(8) .0236(9) -.0102(8)

loop_
_atom_type_symbol
_atom_type_description
_atom_type_scat_dispersion_real
_atom_type_scat_dispersion_imag
_atom_type_scat_source
C C .0033 .0016 'International Tables Vol C Tables 4.2.6.8 and 6.1.1.4'
H H .0000 .0000 'International Tables Vol C Tables 4.2.6.8 and 6.1.1.4'
N N .0061 .0033 'International Tables Vol C Tables 4.2.6.8 and 6.1.1.4'
Si Si .0817 .0704 'International Tables Vol C Tables 4.2.6.8 and 6.1.1.4'
Cl Cl .1484 .1585 'International Tables Vol C Tables 4.2.6.8 and 6.1.1.4'

loop_
_geom_angle_atom_site_label_1
_geom_angle_atom_site_label_2
_geom_angle_atom_site_label_3
_geom_angle_site_symmetry_1
_geom_angle_site_symmetry_3
_geom_angle
_geom_angle_publ_flag
N2 Si1 N2 2_565 . 180.0 ?
N2 Si1 N1 2_565 . 90.66(17) ?
N2 Si1 N1 . . 89.34(17) y
N2 Si1 N1 2_565 2_565 89.34(17) ?
N2 Si1 N1 . 2_565 90.66(17) ?
N1 Si1 N1 . 2_565 180.0 ?
N2 Si1 H1SI 2_565 . 89.6(18) ?
N2 Si1 H1SI . . 90.4(18) y
N1 Si1 H1SI . . 90.8(18) y
N1 Si1 H1SI 2_565 . 89.2(18) ?
C1 N1 C5 . . 117.9(4) ?
C1 N1 Si1 . . 120.9(3) ?
C5 N1 Si1 . . 121.2(3) ?
N1 C1 C2 . . 121.9(5) ?
N1 C1 H1 . . 119.0 ?
C2 C1 H1 . . 119.0 ?
C1 C2 C3 . . 120.4(5) ?
C1 C2 H2 . . 119.8 ?
C3 C2 H2 . . 119.8 ?
C2 C3 C4 . . 117.0(5) ?
C2 C3 C6 . . 121.7(5) ?
C4 C3 C6 . . 121.3(5) ?
C5 C4 C3 . . 120.5(5) ?
C5 C4 H4 . . 119.8 ?
C3 C4 H4 . . 119.8 ?
N1 C5 C4 . . 122.2(5) ?
N1 C5 H5 . . 118.9 ?
C4 C5 H5 . . 118.9 ?
C3 C6 H6A . . 109.5 ?
C3 C6 H6B . . 109.5 ?
H6A C6 H6B . . 109.5 ?
C3 C6 H6C . . 109.5 ?
H6A C6 H6C . . 109.5 ?
H6B C6 H6C . . 109.5 ?
C11 N2 C15 . . 117.3(5) ?
C11 N2 Si1 . . 121.7(3) ?
C15 N2 Si1 . . 121.0(4) ?
N2 C11 C12 . . 122.9(5) ?
N2 C11 H11 . . 118.5 ?
C12 C11 H11 . . 118.5 ?
C11 C12 C13 . . 119.9(5) ?
C11 C12 H12 . . 120.0 ?
C13 C12 H12 . . 120.0 ?
C14 C13 C12 . . 116.9(5) ?
C14 C13 C16 . . 121.2(6) ?
C12 C13 C16 . . 121.9(6) ?
C15 C14 C13 . . 119.9(5) ?
C15 C14 H14 . . 120.1 ?
C13 C14 H14 . . 120.1 ?
N2 C15 C14 . . 123.1(5) ?
N2 C15 H15 . . 118.4 ?
C14 C15 H15 . . 118.4 ?
C13 C16 H16A . . 109.5 ?
C13 C16 H16B . . 109.5 ?
H16A C16 H16B . . 109.5 ?
C13 C16 H16C . . 109.5 ?
H16A C16 H16C . . 109.5 ?
H16B C16 H16C . . 109.5 ?
Cl3 C31 Cl2 . . 109.4(3) ?
Cl3 C31 Cl4 . . 110.9(3) ?
Cl2 C31 Cl4 . . 110.5(3) ?
Cl3 C31 H31 . . 108.6 ?
Cl2 C31 H31 . . 108.6 ?
Cl4 C31 H31 . . 108.6 ?
Cl5 C41 Cl7 . . 110.0(4) ?
Cl5 C41 Cl6 . . 108.8(4) ?
Cl7 C41 Cl6 . . 110.0(4) ?
Cl5 C41 H41 . . 109.3 ?
Cl7 C41 H41 . . 109.3 ?
Cl6 C41 H41 . . 109.3 ?
Cl8 C51 Cl9 . . 112.2(4) ?
Cl8 C51 Cl10 . . 109.0(4) ?
Cl9 C51 Cl10 . . 109.8(4) ?
Cl8 C51 H51 . . 108.6 ?
Cl9 C51 H51 . . 108.6 ?
Cl10 C51 H51 . . 108.6 ?

loop_
_geom_bond_atom_site_label_1
_geom_bond_atom_site_label_2
_geom_bond_site_symmetry_2
_geom_bond_distance
_geom_bond_publ_flag
Si1 N2 2_565 1.955(4) ?
Si1 N2 . 1.955(4) y
Si1 N1 . 1.955(4) y
Si1 N1 2_565 1.955(4) ?
Si1 H1SI . 1.37(4) y
N1 C1 . 1.338(6) ?
N1 C5 . 1.345(6) ?
C1 C2 . 1.371(7) ?
C1 H1 . .950 ?
C2 C3 . 1.373(8) ?
C2 H2 . .950 ?
C3 C4 . 1.381(8) ?
C3 C6 . 1.501(8) ?
C4 C5 . 1.357(8) ?
C4 H4 . .950 ?
C5 H5 . .950 ?
C6 H6A . .980 ?
C6 H6B . .980 ?
C6 H6C . .980 ?
N2 C11 . 1.339(7) ?
N2 C15 . 1.339(6) ?
C11 C12 . 1.360(8) ?
C11 H11 . .950 ?
C12 C13 . 1.394(8) ?
C12 H12 . .950 ?
C13 C14 . 1.383(8) ?
C13 C16 . 1.497(9) ?
C14 C15 . 1.363(8) ?
C14 H14 . .950 ?
C15 H15 . .950 ?
C16 H16A . .980 ?
C16 H16B . .980 ?
C16 H16C . .980 ?
C31 Cl3 . 1.753(6) ?
C31 Cl2 . 1.754(6) ?
C31 Cl4 . 1.760(6) ?
C31 H31 . 1.000 ?
C41 Cl5 . 1.744(7) ?
C41 Cl7 . 1.744(7) ?
C41 Cl6 . 1.753(7) ?
C41 H41 . 1.000 ?
C51 Cl8 . 1.742(7) ?
C51 Cl9 . 1.746(7) ?
C51 Cl10 . 1.751(6) ?
C51 H51 . 1.000 ?

loop_
_geom_torsion_atom_site_label_1
_geom_torsion_atom_site_label_2
_geom_torsion_atom_site_label_3
_geom_torsion_atom_site_label_4
_geom_torsion_site_symmetry_1
_geom_torsion
N2 Si1 N1 C1 2_565 -79.2(4)
N2 Si1 N1 C1 . 100.8(4)
N2 Si1 N1 C5 2_565 102.4(4)
N2 Si1 N1 C5 . -77.6(4)
C5 N1 C1 C2 . 1.2(8)
Si1 N1 C1 C2 . -177.2(4)
N1 C1 C2 C3 . 1.0(8)
C1 C2 C3 C4 . -2.0(8)
C1 C2 C3 C6 . 177.9(6)
C2 C3 C4 C5 . 1.0(8)
C6 C3 C4 C5 . -178.9(6)
C1 N1 C5 C4 . -2.3(8)
Si1 N1 C5 C4 . 176.1(4)
C3 C4 C5 N1 . 1.2(9)
N1 Si1 N2 C11 . 88.9(4)
N1 Si1 N2 C11 2_565 -91.1(4)
N1 Si1 N2 C15 . -88.5(4)
N1 Si1 N2 C15 2_565 91.5(4)
C15 N2 C11 C12 . 2.4(8)
Si1 N2 C11 C12 . -175.1(4)
N2 C11 C12 C13 . -1.9(9)
C11 C12 C13 C14 . .1(9)
C11 C12 C13 C16 . -179.9(6)
C12 C13 C14 C15 . 1.1(8)
C16 C13 C14 C15 . -178.9(6)
C11 N2 C15 C14 . -1.2(7)
Si1 N2 C15 C14 . 176.4(4)
C13 C14 C15 N2 . -.6(8)
